data_7055803
loop_
_publ_author_name
'Ansari, Istikhar A.'
'Sama, Farasha'
'Raizada, Mukul'
'Shahid, M.'
'Ahmad, Musheer'
'Siddiqi, Zafar A.'

_publ_section_title
;
 Structurally well-characterized new multinuclear Cu(II) and Zn(II)
 clusters: X-ray crystallography, theoretical studies, and applications in
 catalysis
;
_journal_name_full 'New J. Chem.'
_journal_paper_doi 10.1039/C6NJ02150F
_journal_year 2016
_chemical_formula_sum 'C26 H38 Cu3 N4 O16'
_chemical_formula_weight 853.22
_space_group_IT_number 14
_symmetry_cell_setting monoclinic
_symmetry_Int_Tables_number 14
_symmetry_space_group_name_Hall '-P 2ybc'
_symmetry_space_group_name_H-M 'P 1 21/c 1'
_atom_sites_solution_hydrogens geom
_atom_sites_solution_primary direct
_atom_sites_solution_secondary difmap
_audit_creation_method SHELXL-97
_audit_update_record
;
2016-09-23 deposited with the CCDC.
2016-10-04 downloaded from the CCDC.
;
_cell_angle_alpha 90
_cell_angle_beta 101.284(4)
_cell_angle_gamma 90
_cell_formula_units_Z 2
_cell_length_a 8.1872(6)
_cell_length_b 16.9482(13)
_cell_length_c 11.7093(9)
_cell_measurement_reflns_used 999
_cell_measurement_temperature 296(2)
_cell_measurement_theta_max 27.28
_cell_measurement_theta_min 2.15
_cell_volume 1593.4(2)
_computing_cell_refinement 'SAINT 6.45 ( Bruker, 2003)'
_computing_data_collection 'SMART 5.628 (Bruker, 2003)'
_computing_data_reduction 'SAINT 6.45 ( Bruker, 2003)'
_computing_molecular_graphics 'DIAMOND 2.1e'
_computing_publication_material SHELXTL
_computing_structure_refinement 'SHELXL-97 (Sheldrick, 1997)'
_computing_structure_solution SIR-97
_diffrn_ambient_temperature 296(2)
_diffrn_measured_fraction_theta_full 0.995
_diffrn_measured_fraction_theta_max 0.995
_diffrn_measurement_device_type 'BRUKER SMART APEX'
_diffrn_measurement_method /w-scans
_diffrn_radiation_monochromator graphite
_diffrn_radiation_source 'fine-focus sealed tube'
_diffrn_radiation_type MoK\a
_diffrn_radiation_wavelength 0.71073
_diffrn_reflns_av_R_equivalents 0.0372
_diffrn_reflns_av_unetI/netI 0.0289
_diffrn_reflns_limit_h_max 9
_diffrn_reflns_limit_h_min -9
_diffrn_reflns_limit_k_max 19
_diffrn_reflns_limit_k_min -20
_diffrn_reflns_limit_l_max 14
_diffrn_reflns_limit_l_min -14
_diffrn_reflns_number 17858
_diffrn_reflns_theta_full 25.50
_diffrn_reflns_theta_max 25.50
_diffrn_reflns_theta_min 2.14
_exptl_absorpt_coefficient_mu 2.066
_exptl_absorpt_correction_T_max 0.7334
_exptl_absorpt_correction_T_min 0.5856
_exptl_absorpt_correction_type multi-scan
_exptl_absorpt_process_details Sadabs
_exptl_crystal_colour Blue
_exptl_crystal_density_diffrn 1.778
_exptl_crystal_density_method 'not measured'
_exptl_crystal_description Needle
_exptl_crystal_F_000 874
_exptl_crystal_size_max 0.29
_exptl_crystal_size_mid 0.21
_exptl_crystal_size_min 0.16
_refine_diff_density_max 0.527
_refine_diff_density_min -0.338
_refine_diff_density_rms 0.074
_refine_ls_extinction_method none
_refine_ls_goodness_of_fit_ref 1.035
_refine_ls_hydrogen_treatment mixed
_refine_ls_matrix_type full
_refine_ls_number_parameters 231
_refine_ls_number_reflns 2941
_refine_ls_number_restraints 0
_refine_ls_restrained_S_all 1.035
_refine_ls_R_factor_all 0.0417
_refine_ls_R_factor_gt 0.0310
_refine_ls_shift/su_max 0.001
_refine_ls_shift/su_mean 0.000
_refine_ls_structure_factor_coef Fsqd
_refine_ls_weighting_details 'calc w=1/[\s^2^(Fo^2^)+(0.0490P)^2^+0.5199P] where P=(Fo^2^+2Fc^2^)/3'
_refine_ls_weighting_scheme calc
_refine_ls_wR_factor_gt 0.0791
_refine_ls_wR_factor_ref 0.0843
_reflns_number_gt 2404
_reflns_number_total 2941
_reflns_threshold_expression >2sigma(I)
_cod_data_source_file c6nj02150f2.cif
_cod_data_source_block 1
_cod_depositor_comments
;
The following automatic conversions were performed:

'_exptl_absorpt_correction_type' value 'Multi-Scan' changed to
'multi-scan' according to
/usr/data/users/saulius/crontab/automatic-downloads/rss-feeds/RSC/lib/dictionaries/cif_core.dic
dictionary named 'cif_core.dic' version 2.4.2 from 2011-04-26.

Automatic conversion script
Id: cif_fix_values 4268 2015-11-12 08:31:59Z antanas 
;
_cod_original_sg_symbol_H-M 'P 21/c'
_cod_database_code 7055803

loop_
_symmetry_equiv_pos_as_xyz
'x, y, z'
'-x, y+1/2, -z+1/2'
'-x, -y, -z'
'x, -y-1/2, z-1/2'

loop_
_atom_site_label
_atom_site_type_symbol
_atom_site_fract_x
_atom_site_fract_y
_atom_site_fract_z
_atom_site_U_iso_or_equiv
_atom_site_adp_type
_atom_site_occupancy
_atom_site_symmetry_multiplicity
_atom_site_calc_flag
_atom_site_refinement_flags
C1 C 0.3390(3) 0.50967(16) 0.7082(2) 0.0309(6) Uani 1 1 d .
C2 C 0.3237(3) 0.47466(17) 0.8234(2) 0.0317(6) Uani 1 1 d .
C3 C 0.2300(5) 0.51276(19) 0.8934(3) 0.0469(8) Uani 1 1 d .
H3 H 0.1781 0.5604 0.8695 0.056 Uiso 1 1 calc R
C4 C 0.2138(5) 0.4799(2) 0.9986(3) 0.0584(10) Uani 1 1 d .
H4 H 0.1535 0.5065 1.0460 0.070 Uiso 1 1 calc R
C5 C 0.2851(5) 0.4086(2) 1.0341(3) 0.0508(9) Uani 1 1 d .
H5 H 0.2730 0.3871 1.1050 0.061 Uiso 1 1 calc R
C6 C 0.3746(4) 0.3692(2) 0.9642(3) 0.0516(9) Uani 1 1 d .
H6 H 0.4208 0.3202 0.9867 0.062 Uiso 1 1 calc R
C7 C 0.3959(4) 0.40263(19) 0.8601(3) 0.0417(8) Uani 1 1 d .
H7 H 0.4594 0.3764 0.8143 0.050 Uiso 1 1 calc R
C8 C 0.2172(4) 0.62167(16) 0.2884(2) 0.0330(7) Uani 1 1 d .
H8A H 0.3339 0.6354 0.2959 0.040 Uiso 1 1 calc R
H8B H 0.1617 0.6315 0.2087 0.040 Uiso 1 1 calc R
C9 C 0.2013(4) 0.53563(17) 0.3177(2) 0.0326(6) Uani 1 1 d .
H9A H 0.0850 0.5201 0.2998 0.039 Uiso 1 1 calc R
H9B H 0.2615 0.5036 0.2711 0.039 Uiso 1 1 calc R
C10 C 0.2201(4) 0.74997(17) 0.3897(2) 0.0367(7) Uani 1 1 d .
H10A H 0.1769 0.7847 0.3250 0.044 Uiso 1 1 calc R
H10B H 0.3394 0.7450 0.3951 0.044 Uiso 1 1 calc R
C11 C 0.1850(4) 0.78467(17) 0.5012(3) 0.0402(7) Uani 1 1 d .
H11A H 0.2596 0.8287 0.5253 0.048 Uiso 1 1 calc R
H11B H 0.0716 0.8043 0.4881 0.048 Uiso 1 1 calc R
C12 C -0.0450(4) 0.67694(19) 0.3281(3) 0.0411(7) Uani 1 1 d .
H12A H -0.0804 0.6375 0.2683 0.049 Uiso 1 1 calc R
H12B H -0.0718 0.7284 0.2932 0.049 Uiso 1 1 calc R
C13 C -0.1406(4) 0.6652(2) 0.4253(3) 0.0461(8) Uani 1 1 d .
H13A H -0.1246 0.7099 0.4780 0.055 Uiso 1 1 calc R
H13B H -0.2587 0.6595 0.3938 0.055 Uiso 1 1 calc R
N1 N 0.1404(3) 0.67106(13) 0.36927(19) 0.0282(5) Uani 1 1 d .
N2 N 0.5994(4) 0.67404(15) 0.6501(2) 0.0425(6) Uani 1 1 d .
O1 O 0.2493(3) 0.56894(12) 0.67531(16) 0.0396(5) Uani 1 1 d .
O2 O 0.4387(2) 0.47742(12) 0.65330(17) 0.0367(5) Uani 1 1 d .
O3 O 0.2076(3) 0.72582(12) 0.59171(18) 0.0387(5) Uani 1 1 d .
O4 O 0.2674(2) 0.52301(11) 0.43890(15) 0.0286(4) Uani 1 1 d .
O5 O -0.0761(3) 0.59568(16) 0.4838(3) 0.0560(7) Uani 1 1 d .
O6 O 0.5272(3) 0.64815(14) 0.55247(18) 0.0456(5) Uani 1 1 d .
O7 O 0.5199(3) 0.71906(15) 0.7066(2) 0.0575(7) Uani 1 1 d .
O8 O 0.7450(3) 0.65640(15) 0.6913(2) 0.0596(7) Uani 1 1 d .
Cu1 Cu 0.19889(4) 0.613362(19) 0.52255(3) 0.03014(13) Uani 1 1 d .
Cu2 Cu 0.5000 0.5000 0.5000 0.02917(15) Uani 1 2 d S
H3O3 H 0.300(5) 0.724(2) 0.621(3) 0.061(13) Uiso 1 1 d .
H5O5 H -0.139(5) 0.580(3) 0.514(4) 0.072(15) Uiso 1 1 d .

loop_
_atom_site_aniso_label
_atom_site_aniso_U_11
_atom_site_aniso_U_22
_atom_site_aniso_U_33
_atom_site_aniso_U_23
_atom_site_aniso_U_13
_atom_site_aniso_U_12
C1 0.0309(16) 0.0346(16) 0.0281(15) 0.0028(12) 0.0084(12) -0.0048(12)
C2 0.0306(15) 0.0380(16) 0.0269(14) 0.0002(13) 0.0068(12) -0.0057(12)
C3 0.069(2) 0.0393(19) 0.0361(17) 0.0000(14) 0.0191(16) 0.0066(16)
C4 0.081(3) 0.067(3) 0.0359(18) -0.0009(17) 0.0326(19) 0.007(2)
C5 0.056(2) 0.068(2) 0.0307(17) 0.0116(17) 0.0157(15) -0.0043(18)
C6 0.046(2) 0.061(2) 0.047(2) 0.0224(18) 0.0080(16) 0.0087(17)
C7 0.0350(17) 0.056(2) 0.0375(17) 0.0103(15) 0.0153(14) 0.0093(15)
C8 0.0375(17) 0.0374(16) 0.0252(14) 0.0010(13) 0.0087(12) 0.0031(12)
C9 0.0339(16) 0.0368(16) 0.0259(14) -0.0026(13) 0.0029(12) 0.0026(12)
C10 0.0467(18) 0.0296(16) 0.0356(16) 0.0020(13) 0.0125(14) -0.0042(13)
C11 0.0516(19) 0.0280(16) 0.0420(17) -0.0003(13) 0.0119(15) -0.0028(13)
C12 0.0327(17) 0.0452(19) 0.0439(17) 0.0038(15) 0.0035(14) 0.0048(14)
C13 0.0326(17) 0.048(2) 0.061(2) 0.0021(17) 0.0157(15) 0.0025(14)
N1 0.0275(12) 0.0315(13) 0.0277(12) 0.0014(10) 0.0105(9) 0.0000(10)
N2 0.0488(17) 0.0374(15) 0.0410(15) 0.0031(13) 0.0084(13) -0.0078(12)
O1 0.0537(13) 0.0411(12) 0.0284(10) 0.0082(9) 0.0190(10) 0.0111(10)
O2 0.0327(11) 0.0507(13) 0.0298(10) 0.0089(10) 0.0134(9) 0.0058(9)
O3 0.0516(15) 0.0358(12) 0.0313(11) 0.0001(9) 0.0143(11) 0.0023(11)
O4 0.0295(10) 0.0324(11) 0.0248(9) 0.0010(8) 0.0076(8) 0.0015(8)
O5 0.0330(13) 0.0627(17) 0.0784(19) 0.0287(14) 0.0256(13) -0.0002(12)
O6 0.0518(14) 0.0514(14) 0.0338(12) -0.0062(11) 0.0089(10) -0.0043(11)
O7 0.0647(16) 0.0599(16) 0.0473(14) -0.0172(12) 0.0095(12) -0.0016(13)
O8 0.0494(15) 0.0670(17) 0.0583(15) 0.0025(13) 0.0007(12) -0.0025(13)
Cu1 0.0352(2) 0.0305(2) 0.0269(2) 0.00309(14) 0.01138(15) 0.00368(14)
Cu2 0.0258(3) 0.0381(3) 0.0258(3) 0.0043(2) 0.01031(19) 0.0025(2)

loop_
_atom_type_symbol
_atom_type_description
_atom_type_scat_dispersion_real
_atom_type_scat_dispersion_imag
_atom_type_scat_source
C C 0.0033 0.0016 'International Tables Vol C Tables 4.2.6.8 and 6.1.1.4'
H H 0.0000 0.0000 'International Tables Vol C Tables 4.2.6.8 and 6.1.1.4'
N N 0.0061 0.0033 'International Tables Vol C Tables 4.2.6.8 and 6.1.1.4'
O O 0.0106 0.0060 'International Tables Vol C Tables 4.2.6.8 and 6.1.1.4'
Cu Cu 0.3201 1.2651 'International Tables Vol C Tables 4.2.6.8 and 6.1.1.4'

loop_
_geom_angle_atom_site_label_1
_geom_angle_atom_site_label_2
_geom_angle_atom_site_label_3
_geom_angle
_geom_angle_site_symmetry_1
_geom_angle_site_symmetry_3
O2 C1 O1 126.0(3) . .
O2 C1 C2 117.6(2) . .
O1 C1 C2 116.3(3) . .
C3 C2 C7 118.6(3) . .
C3 C2 C1 120.0(3) . .
C7 C2 C1 121.4(3) . .
C4 C3 C2 120.0(3) . .
C5 C4 C3 121.1(3) . .
C4 C5 C6 119.5(3) . .
C5 C6 C7 120.0(3) . .
C6 C7 C2 120.9(3) . .
N1 C8 C9 109.4(2) . .
O4 C9 C8 109.6(2) . .
N1 C10 C11 109.7(2) . .
O3 C11 C10 110.3(2) . .
N1 C12 C13 112.8(2) . .
O5 C13 C12 106.0(3) . .
C10 N1 C8 112.4(2) . .
C10 N1 C12 112.1(2) . .
C8 N1 C12 111.0(2) . .
C10 N1 Cu1 105.81(16) . .
C8 N1 Cu1 103.66(16) . .
C12 N1 Cu1 111.51(17) . .
O8 N2 O6 121.1(3) . .
O8 N2 O7 119.8(3) . .
O6 N2 O7 119.1(3) . .
C1 O1 Cu1 127.36(19) . .
C1 O2 Cu2 132.81(18) . .
C11 O3 Cu1 111.13(16) . .
C9 O4 Cu2 123.33(17) . .
C9 O4 Cu1 106.79(16) . .
Cu2 O4 Cu1 109.26(9) . .
C13 O5 Cu1 104.69(19) . .
O1 Cu1 O4 97.45(8) . .
O1 Cu1 N1 173.92(9) . .
O4 Cu1 N1 88.59(8) . .
O1 Cu1 O3 90.69(9) . .
O4 Cu1 O3 157.81(9) . .
N1 Cu1 O3 83.43(9) . .
O1 Cu1 O5 99.33(10) . .
O4 Cu1 O5 99.80(9) . .
N1 Cu1 O5 80.19(9) . .
O3 Cu1 O5 99.19(10) . .
O4 Cu2 O4 180.0 . 3_666
O4 Cu2 O2 91.80(8) . 3_666
O4 Cu2 O2 88.20(8) 3_666 3_666
O4 Cu2 O2 88.20(8) . .
O4 Cu2 O2 91.80(8) 3_666 .
O2 Cu2 O2 180.000(1) 3_666 .

loop_
_geom_bond_atom_site_label_1
_geom_bond_atom_site_label_2
_geom_bond_distance
_geom_bond_site_symmetry_2
C1 O2 1.258(3) .
C1 O1 1.260(3) .
C1 C2 1.501(4) .
C2 C3 1.386(4) .
C2 C7 1.388(4) .
C3 C4 1.382(5) .
C4 C5 1.370(5) .
C5 C6 1.374(5) .
C6 C7 1.385(4) .
C8 N1 1.492(3) .
C8 C9 1.509(4) .
C9 O4 1.433(3) .
C10 N1 1.487(4) .
C10 C11 1.510(4) .
C11 O3 1.441(4) .
C12 N1 1.503(4) .
C12 C13 1.515(4) .
C13 O5 1.413(4) .
N1 Cu1 2.018(2) .
N2 O8 1.232(3) .
N2 O6 1.259(3) .
N2 O7 1.269(3) .
O1 Cu1 1.9099(19) .
O2 Cu2 1.9933(19) .
O3 Cu1 2.067(2) .
O4 Cu2 1.9380(18) .
O4 Cu1 1.9582(19) .
O5 Cu1 2.228(3) .
Cu2 O4 1.9380(18) 3_666
Cu2 O2 1.9933(19) 3_666

loop_
_geom_torsion_atom_site_label_1
_geom_torsion_atom_site_label_2
_geom_torsion_atom_site_label_3
_geom_torsion_atom_site_label_4
_geom_torsion
_geom_torsion_site_symmetry_4
O2 C1 C2 C3 172.9(3) .
O1 C1 C2 C3 -7.4(4) .
O2 C1 C2 C7 -9.9(4) .
O1 C1 C2 C7 169.8(3) .
C7 C2 C3 C4 1.7(5) .
C1 C2 C3 C4 179.0(3) .
C2 C3 C4 C5 -1.9(6) .
C3 C4 C5 C6 0.2(6) .
C4 C5 C6 C7 1.7(6) .
C5 C6 C7 C2 -1.9(5) .
C3 C2 C7 C6 0.2(5) .
C1 C2 C7 C6 -177.1(3) .
N1 C8 C9 O4 -53.2(3) .
N1 C10 C11 O3 44.2(3) .
N1 C12 C13 O5 -49.5(4) .
C11 C10 N1 C8 -159.3(2) .
C11 C10 N1 C12 74.9(3) .
C11 C10 N1 Cu1 -46.8(3) .
C9 C8 N1 C10 150.7(2) .
C9 C8 N1 C12 -82.9(3) .
C9 C8 N1 Cu1 36.9(2) .
C13 C12 N1 C10 -98.5(3) .
C13 C12 N1 C8 134.9(3) .
C13 C12 N1 Cu1 19.9(3) .
O2 C1 O1 Cu1 14.9(4) .
C2 C1 O1 Cu1 -164.81(19) .
O1 C1 O2 Cu2 -0.6(4) .
C2 C1 O2 Cu2 179.08(18) .
C10 C11 O3 Cu1 -19.3(3) .
C8 C9 O4 Cu2 -87.9(3) .
C8 C9 O4 Cu1 39.8(3) .
C12 C13 O5 Cu1 51.1(3) .
C1 O1 Cu1 O4 16.2(2) .
C1 O1 Cu1 N1 -157.5(8) .
C1 O1 Cu1 O3 -143.1(2) .
C1 O1 Cu1 O5 117.5(2) .
C9 O4 Cu1 O1 165.65(17) .
Cu2 O4 Cu1 O1 -58.84(10) .
C9 O4 Cu1 N1 -15.01(17) .
Cu2 O4 Cu1 N1 120.50(10) .
C9 O4 Cu1 O3 -83.7(3) .
Cu2 O4 Cu1 O3 51.8(2) .
C9 O4 Cu1 O5 64.78(17) .
Cu2 O4 Cu1 O5 -159.70(10) .
C10 N1 Cu1 O1 42.8(9) .
C8 N1 Cu1 O1 161.2(8) .
C12 N1 Cu1 O1 -79.3(9) .
C10 N1 Cu1 O4 -130.98(18) .
C8 N1 Cu1 O4 -12.56(16) .
C12 N1 Cu1 O4 106.91(19) .
C10 N1 Cu1 O3 28.28(18) .
C8 N1 Cu1 O3 146.70(18) .
C12 N1 Cu1 O3 -93.83(19) .
C10 N1 Cu1 O5 128.83(19) .
C8 N1 Cu1 O5 -112.75(18) .
C12 N1 Cu1 O5 6.72(19) .
C11 O3 Cu1 O1 176.2(2) .
C11 O3 Cu1 O4 64.4(3) .
C11 O3 Cu1 N1 -5.3(2) .
C11 O3 Cu1 O5 -84.2(2) .
C13 O5 Cu1 O1 140.3(2) .
C13 O5 Cu1 O4 -120.4(2) .
C13 O5 Cu1 N1 -33.6(2) .
C13 O5 Cu1 O3 48.0(2) .
C9 O4 Cu2 O4 0(100) 3_666
Cu1 O4 Cu2 O4 0(100) 3_666
C9 O4 Cu2 O2 9.0(2) 3_666
Cu1 O4 Cu2 O2 -117.61(10) 3_666
C9 O4 Cu2 O2 -171.0(2) .
Cu1 O4 Cu2 O2 62.39(10) .
C1 O2 Cu2 O4 -39.5(3) .
C1 O2 Cu2 O4 140.5(3) 3_666
C1 O2 Cu2 O2 21(100) 3_666
